data_4128141
loop_
_publ_author_name
'L\'opez-Cabrelles, Javier'
'Romero, Jorge'
'Abell\'an, Gonzalo'
'Gim\'enez-Marqu\'es, M\'onica'
'Palomino, Miguel'
'Valencia, Susana'
'Rey, Fernando'
'M\'inguez Espallargas, Guillermo'

_publ_section_title
;
 Solvent-Free Synthesis of ZIFs: A Route toward the Elusive Fe(II)
 Analogue of ZIF-8.
;
_journal_issue 17
_journal_name_full 'Journal of the American Chemical Society'
_journal_page_first 7173
_journal_page_last 7180
_journal_paper_doi 10.1021/jacs.9b02686
_journal_volume 141
_journal_year 2019
_chemical_formula_moiety 'C16 H14 Fe N4'
_chemical_formula_sum 'C16 H14 Fe N4'
_chemical_formula_weight 318.16
_space_group_crystal_system orthorhombic
_space_group_IT_number 19
_space_group_name_Hall 'P 2ac 2ab'
_space_group_name_H-M_alt 'P 21 21 21'
_symmetry_space_group_name_Hall 'P 2ac 2ab'
_symmetry_space_group_name_H-M 'P 21 21 21'
_atom_sites_solution_hydrogens geom
_atom_sites_solution_primary dual
_audit_creation_date 2019-02-18
_audit_creation_method
;
Olex2 1.2
(compiled 2018.05.29 svn.r3510 for OlexSys, GUI svn.r5506)
;
_cell_angle_alpha 90
_cell_angle_beta 90
_cell_angle_gamma 90
_cell_formula_units_Z 4
_cell_length_a 9.2434(14)
_cell_length_b 9.3503(13)
_cell_length_c 15.9876(18)
_cell_measurement_reflns_used 1985
_cell_measurement_temperature 120(2)
_cell_measurement_theta_max 24.8100
_cell_measurement_theta_min 4.3480
_cell_volume 1381.8(3)
_computing_cell_refinement 'CrysAlisPro 1.171.38.46 (Rigaku OD, 2015)'
_computing_data_collection 'CrysAlisPro 1.171.38.46 (Rigaku OD, 2015)'
_computing_data_reduction 'CrysAlisPro 1.171.38.46 (Rigaku OD, 2015)'
_computing_molecular_graphics 'Olex2 (Dolomanov et al., 2009)'
_computing_publication_material 'Olex2 (Dolomanov et al., 2009)'
_computing_structure_refinement 'ShelXL (Sheldrick, 2015)'
_computing_structure_solution 'ShelXT (Sheldrick, 2015)'
_diffrn_ambient_environment N~2~
_diffrn_ambient_temperature 120(2)
_diffrn_detector 'CCD plate'
_diffrn_detector_area_resol_mean 16.0267
_diffrn_detector_type Sapphire3
_diffrn_measured_fraction_theta_full 0.996
_diffrn_measured_fraction_theta_max 0.977
_diffrn_measurement_details
;
List of Runs (angles in degrees, time in seconds):

  # Type    Start    End  Width  t~exp~   \w     \q     \k     \f   Frames
--------------------------------------------------------------------------
  1  \w    -51.00  46.00   1.00   15.00    --   15.83 -77.00 -90.00   97
  2  \w     -5.00  70.00   1.00   15.00    --   15.83  57.00  90.00   75
;
_diffrn_measurement_device 'four-circle diffractometer'
_diffrn_measurement_device_type 'SuperNova, Single source at offset, Sapphire3'
_diffrn_measurement_method '\w scans'
_diffrn_orient_matrix_type 'CrysAlisPro convention (1999,Acta A55,543-557)'
_diffrn_orient_matrix_UB_11 0.0066994000
_diffrn_orient_matrix_UB_12 0.0362651000
_diffrn_orient_matrix_UB_13 0.0387895000
_diffrn_orient_matrix_UB_21 0.0172492000
_diffrn_orient_matrix_UB_22 -0.0655983000
_diffrn_orient_matrix_UB_23 0.0199943000
_diffrn_orient_matrix_UB_31 0.0744027000
_diffrn_orient_matrix_UB_32 0.0118545000
_diffrn_orient_matrix_UB_33 -0.0081139000
_diffrn_radiation_monochromator mirror
_diffrn_radiation_probe x-ray
_diffrn_radiation_type MoK\a
_diffrn_radiation_wavelength 0.71073
_diffrn_reflns_av_R_equivalents 0.0362
_diffrn_reflns_av_unetI/netI 0.0603
_diffrn_reflns_Laue_measured_fraction_full 0.996
_diffrn_reflns_Laue_measured_fraction_max 0.977
_diffrn_reflns_limit_h_max 10
_diffrn_reflns_limit_h_min -11
_diffrn_reflns_limit_k_max 11
_diffrn_reflns_limit_k_min -7
_diffrn_reflns_limit_l_max 11
_diffrn_reflns_limit_l_min -19
_diffrn_reflns_number 4359
_diffrn_reflns_point_group_measured_fraction_full 0.997
_diffrn_reflns_point_group_measured_fraction_max 0.977
_diffrn_reflns_theta_full 25.032
_diffrn_reflns_theta_max 25.032
_diffrn_reflns_theta_min 3.351
_diffrn_source 'micro-focus sealed X-ray tube'
_diffrn_source_type 'SuperNova (Mo) X-ray Source'
_exptl_absorpt_coefficient_mu 1.089
_exptl_absorpt_correction_T_max 1.00000
_exptl_absorpt_correction_T_min 0.77804
_exptl_absorpt_correction_type multi-scan
_exptl_absorpt_process_details
;
CrysAlisPro 1.171.38.46 (Rigaku Oxford Diffraction, 2015)
Empirical absorption correction using spherical harmonics,
 implemented in SCALE3 ABSPACK scaling algorithm.
;
_exptl_crystal_colour colourless
_exptl_crystal_colour_primary colourless
_exptl_crystal_density_diffrn 1.529
_exptl_crystal_description block
_exptl_crystal_F_000 656
_exptl_crystal_size_max 0.13
_exptl_crystal_size_mid 0.1
_exptl_crystal_size_min 0.07
_refine_diff_density_max 0.994
_refine_diff_density_min -0.985
_refine_diff_density_rms 0.098
_refine_ls_abs_structure_details
;
 Flack x determined using 933 quotients [(I+)-(I-)]/[(I+)+(I-)]
 (Parsons, Flack and Wagner, Acta Cryst. B69 (2013) 249-259).
;
_refine_ls_abs_structure_Flack -0.09(2)
_refine_ls_extinction_method none
_refine_ls_goodness_of_fit_ref 1.065
_refine_ls_hydrogen_treatment constr
_refine_ls_matrix_type full
_refine_ls_number_parameters 193
_refine_ls_number_reflns 2426
_refine_ls_number_restraints 0
_refine_ls_restrained_S_all 1.065
_refine_ls_R_factor_all 0.0574
_refine_ls_R_factor_gt 0.0554
_refine_ls_shift/su_max 0.000
_refine_ls_shift/su_mean 0.000
_refine_ls_structure_factor_coef Fsqd
_refine_ls_weighting_details 'w=1/[\s^2^(Fo^2^)+(0.0512P)^2^+5.7251P] where P=(Fo^2^+2Fc^2^)/3'
_refine_ls_weighting_scheme calc
_refine_ls_wR_factor_gt 0.1323
_refine_ls_wR_factor_ref 0.1368
_reflns_Friedel_coverage 0.715
_reflns_Friedel_fraction_full 0.997
_reflns_Friedel_fraction_max 0.976
_reflns_number_gt 2377
_reflns_number_total 2426
_reflns_threshold_expression 'I > 2\s(I)'
_cod_data_source_file ja9b02686_si_004.cif
_cod_data_source_block MUV-7
_cod_database_code 4128141
_shelx_shelxl_version_number 2016/6
_chemical_oxdiff_formula C10H10N10O10Fe2Cl2
_shelx_space_group_comment
;
The symmetry employed for this shelxl refinement is uniquely defined
by the following loop, which should always be used as a source of
symmetry information in preference to the above space-group names.
They are only intended as comments.
;
_shelx_estimated_absorpt_t_max 0.928
_shelx_estimated_absorpt_t_min 0.871
_reflns_odcompleteness_completeness 99.44
_reflns_odcompleteness_iscentric 1
_reflns_odcompleteness_theta 24.97
_olex2_refinement_description
;
1. Twinned data refinement
 Scales: 0.653(4)
 0.347(4)
2. Fixed Uiso
 At 1.2 times of:
  All C(H) groups
 At 1.5 times of:
  All C(H,H,H) groups
3.a Aromatic/amide H refined with riding coordinates:
 C6(H6), C7(H7), C8(H8), C9(H9), C16(H16), C17(H17), C18(H18), C19(H19)
3.b Idealised Me refined as rotating group:
 C10(H10A,H10B,H10C), C20(H20A,H20B,H20C)
;
_olex2_submission_special_instructions 'No special instructions were received'
_oxdiff_exptl_absorpt_empirical_details
;
Empirical correction (ABSPACK) includes:
- Absorption correction using spherical harmonics
- Frame scaling
;
_oxdiff_exptl_absorpt_empirical_full_max 1.214
_oxdiff_exptl_absorpt_empirical_full_min 0.895

loop_
_space_group_symop_operation_xyz
'x, y, z'
'-x+1/2, -y, z+1/2'
'-x, y+1/2, -z+1/2'
'x+1/2, -y+1/2, -z'

loop_
_atom_site_label
_atom_site_type_symbol
_atom_site_fract_x
_atom_site_fract_y
_atom_site_fract_z
_atom_site_U_iso_or_equiv
_atom_site_adp_type
_atom_site_occupancy
_atom_site_site_symmetry_order
_atom_site_calc_flag
_atom_site_refinement_flags_posn
Fe1 Fe 0.47572(16) 0.21121(17) 0.62592(9) 0.0168(3) Uani 1 1 d .
N1 N 0.5654(10) 0.3441(10) 0.7153(5) 0.019(2) Uani 1 1 d .
C2 C 0.4947(13) 0.4333(12) 0.7685(6) 0.017(2) Uani 1 1 d .
N3 N 0.5783(10) 0.5343(10) 0.8028(6) 0.018(2) Uani 1 1 d .
C4 C 0.7178(12) 0.5124(12) 0.7684(6) 0.017(2) Uani 1 1 d .
C5 C 0.7080(13) 0.3904(12) 0.7165(6) 0.017(2) Uani 1 1 d .
C6 C 0.8320(13) 0.3407(12) 0.6760(6) 0.020(2) Uani 1 1 d .
H6 H 0.828303 0.256224 0.643083 0.024 Uiso 1 1 calc R
C7 C 0.9593(13) 0.4151(12) 0.6842(6) 0.022(2) Uani 1 1 d .
H7 H 1.043839 0.381254 0.656800 0.027 Uiso 1 1 calc R
C8 C 0.9667(14) 0.5406(13) 0.7326(6) 0.025(3) Uani 1 1 d .
H8 H 1.054289 0.593522 0.735245 0.030 Uiso 1 1 calc R
C9 C 0.8459(12) 0.5870(12) 0.7765(6) 0.021(2) Uani 1 1 d .
H9 H 0.851317 0.668913 0.811524 0.025 Uiso 1 1 calc R
C10 C 0.3366(12) 0.4176(13) 0.7869(7) 0.021(2) Uani 1 1 d .
H10A H 0.321302 0.333348 0.822317 0.032 Uiso 1 1 calc GR
H10B H 0.283234 0.405962 0.734387 0.032 Uiso 1 1 calc GR
H10C H 0.301849 0.503085 0.816102 0.032 Uiso 1 1 calc GR
N11 N 0.3061(9) 0.3086(10) 0.5625(5) 0.0167(19) Uani 1 1 d .
C12 C 0.2082(12) 0.2443(12) 0.5117(7) 0.017(3) Uani 1 1 d .
N13 N 0.1175(10) 0.3314(10) 0.4726(5) 0.018(2) Uani 1 1 d .
C14 C 0.1523(13) 0.4673(13) 0.5011(7) 0.018(2) Uani 1 1 d .
C15 C 0.2735(12) 0.4538(11) 0.5561(6) 0.017(2) Uani 1 1 d .
C16 C 0.3300(12) 0.5730(12) 0.5956(6) 0.019(2) Uani 1 1 d .
H16 H 0.413587 0.565859 0.629956 0.022 Uiso 1 1 calc R
C17 C 0.2620(11) 0.7021(14) 0.5838(6) 0.022(2) Uani 1 1 d .
H17 H 0.298383 0.784855 0.611097 0.027 Uiso 1 1 calc R
C18 C 0.1387(12) 0.7143(13) 0.5316(6) 0.022(2) Uani 1 1 d .
H18 H 0.092745 0.804580 0.525400 0.026 Uiso 1 1 calc R
C19 C 0.0844(13) 0.5975(13) 0.4898(6) 0.019(2) Uani 1 1 d .
H19 H 0.002582 0.606068 0.454250 0.023 Uiso 1 1 calc R
C20 C 0.2009(13) 0.0833(12) 0.5043(7) 0.021(3) Uani 1 1 d .
H20A H 0.297565 0.045609 0.492139 0.031 Uiso 1 1 calc GR
H20B H 0.134642 0.057288 0.458969 0.031 Uiso 1 1 calc GR
H20C H 0.165817 0.042691 0.557060 0.031 Uiso 1 1 calc GR

loop_
_atom_site_aniso_label
_atom_site_aniso_U_11
_atom_site_aniso_U_22
_atom_site_aniso_U_33
_atom_site_aniso_U_23
_atom_site_aniso_U_13
_atom_site_aniso_U_12
Fe1 0.0237(9) 0.0216(9) 0.0051(5) 0.0004(7) 0.0003(6) -0.0003(7)
N1 0.026(5) 0.021(5) 0.009(4) -0.005(4) 0.001(4) -0.001(4)
C2 0.019(6) 0.021(5) 0.011(5) 0.003(4) 0.000(5) 0.004(5)
N3 0.018(5) 0.021(5) 0.016(4) 0.000(4) 0.001(4) 0.007(4)
C4 0.026(6) 0.020(6) 0.004(4) -0.004(4) 0.006(4) 0.004(5)
C5 0.029(6) 0.015(6) 0.007(5) 0.002(4) -0.003(4) -0.003(5)
C6 0.033(6) 0.018(5) 0.010(5) 0.000(4) 0.003(4) 0.011(5)
C7 0.027(6) 0.028(6) 0.012(5) -0.001(4) 0.003(5) 0.000(5)
C8 0.030(7) 0.033(6) 0.013(5) 0.003(5) 0.000(5) -0.004(6)
C9 0.027(6) 0.022(6) 0.014(5) -0.002(5) -0.001(5) -0.002(5)
C10 0.022(6) 0.031(6) 0.012(5) 0.000(5) -0.001(5) -0.003(5)
N11 0.019(4) 0.021(5) 0.010(4) 0.006(4) 0.001(3) 0.007(4)
C12 0.027(6) 0.016(5) 0.009(5) -0.003(4) 0.004(5) 0.005(5)
N13 0.023(5) 0.022(5) 0.011(4) -0.003(4) -0.002(4) -0.005(4)
C14 0.020(6) 0.024(6) 0.010(5) 0.001(5) -0.001(5) -0.004(4)
C15 0.024(6) 0.021(6) 0.005(4) 0.001(4) 0.000(4) -0.001(4)
C16 0.022(6) 0.031(6) 0.003(4) 0.003(4) 0.000(4) 0.003(5)
C17 0.027(6) 0.030(6) 0.011(5) 0.003(5) 0.002(4) -0.010(6)
C18 0.028(6) 0.022(6) 0.015(5) 0.007(5) 0.000(4) -0.002(6)
C19 0.020(5) 0.028(6) 0.010(5) 0.000(5) 0.002(4) 0.002(5)
C20 0.030(7) 0.017(6) 0.014(5) 0.008(5) -0.004(5) -0.003(5)

loop_
_atom_type_symbol
_atom_type_description
_atom_type_scat_dispersion_real
_atom_type_scat_dispersion_imag
_atom_type_scat_source
C C 0.0033 0.0016 'International Tables Vol C Tables 4.2.6.8 and 6.1.1.4'
H H 0.0000 0.0000 'International Tables Vol C Tables 4.2.6.8 and 6.1.1.4'
Fe Fe 0.3463 0.8444 'International Tables Vol C Tables 4.2.6.8 and 6.1.1.4'
N N 0.0061 0.0033 'International Tables Vol C Tables 4.2.6.8 and 6.1.1.4'

loop_
_geom_angle_atom_site_label_1
_geom_angle_atom_site_label_2
_geom_angle_atom_site_label_3
_geom_angle
_geom_angle_site_symmetry_1
_geom_angle_site_symmetry_3
N1 Fe1 N3 101.3(3) . 3_646
N1 Fe1 N11 112.1(4) . .
N1 Fe1 N13 112.6(3) . 4_556
N3 Fe1 N11 115.9(4) 3_646 .
N3 Fe1 N13 114.5(4) 3_646 4_556
N11 Fe1 N13 100.9(3) . 4_556
C2 N1 Fe1 127.5(7) . .
C2 N1 C5 104.9(9) . .
C5 N1 Fe1 125.3(7) . .
N1 C2 C10 122.1(10) . .
N3 C2 N1 114.4(10) . .
N3 C2 C10 123.5(10) . .
C2 N3 Fe1 130.6(8) . 3_656
C2 N3 C4 105.3(9) . .
C4 N3 Fe1 123.3(7) . 3_656
C5 C4 N3 106.6(10) . .
C9 C4 N3 132.1(10) . .
C9 C4 C5 121.2(10) . .
N1 C5 C4 108.7(10) . .
N1 C5 C6 132.0(10) . .
C6 C5 C4 119.2(11) . .
C5 C6 H6 120.3 . .
C7 C6 C5 119.4(10) . .
C7 C6 H6 120.3 . .
C6 C7 H7 119.5 . .
C6 C7 C8 121.1(11) . .
C8 C7 H7 119.5 . .
C7 C8 H8 120.0 . .
C9 C8 C7 120.0(11) . .
C9 C8 H8 120.0 . .
C4 C9 C8 119.0(10) . .
C4 C9 H9 120.5 . .
C8 C9 H9 120.5 . .
C2 C10 H10A 109.5 . .
C2 C10 H10B 109.5 . .
C2 C10 H10C 109.5 . .
H10A C10 H10B 109.5 . .
H10A C10 H10C 109.5 . .
H10B C10 H10C 109.5 . .
C12 N11 Fe1 127.0(7) . .
C12 N11 C15 104.1(8) . .
C15 N11 Fe1 128.7(7) . .
N11 C12 C20 121.2(10) . .
N13 C12 N11 115.6(10) . .
N13 C12 C20 123.1(11) . .
C12 N13 Fe1 129.5(8) . 4_456
C12 N13 C14 105.1(9) . .
C14 N13 Fe1 124.6(8) . 4_456
N13 C14 C15 107.7(10) . .
C19 C14 N13 131.2(11) . .
C19 C14 C15 120.9(10) . .
N11 C15 C14 107.4(9) . .
C16 C15 N11 132.1(10) . .
C16 C15 C14 120.4(10) . .
C15 C16 H16 120.9 . .
C17 C16 C15 118.2(10) . .
C17 C16 H16 120.9 . .
C16 C17 H17 119.3 . .
C16 C17 C18 121.3(11) . .
C18 C17 H17 119.3 . .
C17 C18 H18 119.5 . .
C19 C18 C17 121.0(12) . .
C19 C18 H18 119.5 . .
C14 C19 H19 120.9 . .
C18 C19 C14 118.1(10) . .
C18 C19 H19 120.9 . .
C12 C20 H20A 109.5 . .
C12 C20 H20B 109.5 . .
C12 C20 H20C 109.5 . .
H20A C20 H20B 109.5 . .
H20A C20 H20C 109.5 . .
H20B C20 H20C 109.5 . .

loop_
_geom_bond_atom_site_label_1
_geom_bond_atom_site_label_2
_geom_bond_distance
_geom_bond_site_symmetry_2
Fe1 N1 2.068(8) .
Fe1 N3 2.070(9) 3_646
Fe1 N11 2.077(8) .
Fe1 N13 2.087(9) 4_556
N1 C2 1.358(14) .
N1 C5 1.388(14) .
C2 N3 1.338(15) .
C2 C10 1.498(15) .
N3 C4 1.417(14) .
C4 C5 1.413(14) .
C4 C9 1.380(16) .
C5 C6 1.396(16) .
C6 H6 0.9500 .
C6 C7 1.374(17) .
C7 H7 0.9500 .
C7 C8 1.407(16) .
C8 H8 0.9500 .
C8 C9 1.388(16) .
C9 H9 0.9500 .
C10 H10A 0.9800 .
C10 H10B 0.9800 .
C10 H10C 0.9800 .
N11 C12 1.356(15) .
N11 C15 1.395(14) .
C12 N13 1.326(14) .
C12 C20 1.511(16) .
N13 C14 1.388(14) .
C14 C15 1.430(15) .
C14 C19 1.382(16) .
C15 C16 1.383(15) .
C16 H16 0.9500 .
C16 C17 1.374(17) .
C17 H17 0.9500 .
C17 C18 1.417(15) .
C18 H18 0.9500 .
C18 C19 1.375(17) .
C19 H19 0.9500 .
C20 H20A 0.9800 .
C20 H20B 0.9800 .
C20 H20C 0.9800 .

loop_
_twin_individual_id
_twin_individual_mass_fraction_refined
1 0.653(4)
2 0.347(4)
